data_1565282
loop_
_publ_author_name
'Madera, Justin'
'Slattery, Megan'
'Arman, Hadi D.'
'Tonzetich, Zachary J.'

_publ_section_title
;
 Suzuki-Miyaura coupling catalyzed by a Ni(II) PNP pincer complex: Scope
 and mechanistic insights
;
_journal_name_full 'Inorganica Chimica Acta'
_journal_page_first 119457
_journal_paper_doi 10.1016/j.ica.2020.119457
_journal_volume 504
_journal_year 2020
_chemical_formula_moiety 'C36 H68 N2 Ni P2 Si2, 0.5(C7 H16)'
_chemical_formula_sum 'C39.5 H76 N2 Ni P2 Si2'
_chemical_formula_weight 755.85
_space_group_crystal_system triclinic
_space_group_IT_number 2
_space_group_name_Hall '-P 1'
_space_group_name_H-M_alt 'P -1'
_atom_sites_solution_hydrogens geom
_atom_sites_solution_primary direct
_cell_angle_alpha 92.469(7)
_cell_angle_beta 95.953(7)
_cell_angle_gamma 106.944(8)
_cell_formula_units_Z 4
_cell_length_a 11.294(2)
_cell_length_b 18.756(3)
_cell_length_c 22.036(4)
_cell_measurement_reflns_used 15817
_cell_measurement_temperature 98
_cell_measurement_theta_max 27.3
_cell_measurement_theta_min 3.1
_cell_volume 4428.0(13)
_computing_cell_refinement
;
CrystalClear-SM Auto 2.0 r15 (Rigaku, 2011)
;
_computing_data_collection
;
CrystalClear-SM Auto 2.0 r15 (Rigaku, 2011)
;
_computing_data_reduction
;
CrystalClear-SM Auto 2.0 r15 (Rigaku, 2011)
;
_computing_molecular_graphics 'Olex2 (Dolomanov et al., 2009)'
_computing_publication_material 'Olex2 (Dolomanov et al., 2009)'
_computing_structure_refinement 'ShelXL (Sheldrick, 2008)'
_computing_structure_solution 'ShelXT (Sheldrick, 2015)'
_diffrn_ambient_temperature 98
_diffrn_detector CCD
_diffrn_detector_area_resol_mean 28.5714
_diffrn_measured_fraction_theta_full 0.955
_diffrn_measured_fraction_theta_max 0.955
_diffrn_measurement_details
;
scan:
	Number of images: 246
	           Slice: -68.0000 - 55.0000
	     Image width: 0.5000
	        Exp time: 40.0000
	   Rotation axis: Omega
	           Omega: 0.0000
	           Kappa: 70.0000
	             Phi: 90.0000
	             XTD: 35.0000
	          2theta: -35.0000
scan:
	Number of images: 222
	           Slice: -67.0000 - 44.0000
	     Image width: 0.5000
	        Exp time: 40.0000
	   Rotation axis: Omega
	           Omega: 0.0000
	           Kappa: 70.0000
	             Phi: 270.0000
	             XTD: 35.0000
	          2theta: -35.0000
scan:
	Number of images: 120
	           Slice: -80.0000 - -20.0000
	     Image width: 0.5000
	        Exp time: 40.0000
	   Rotation axis: Omega
	           Omega: 0.0000
	           Kappa: 0.0000
	             Phi: 90.0000
	             XTD: 35.0000
	          2theta: -35.0000
scan:
	Number of images: 60
	           Slice: -115.0000 - -85.0000
	     Image width: 0.5000
	        Exp time: 40.0000
	   Rotation axis: Omega
	           Omega: 0.0000
	           Kappa: 0.0000
	             Phi: 180.0000
	             XTD: 35.0000
	          2theta: -35.0000
scan:
	Number of images: 56
	           Slice: -61.0000 - -33.0000
	     Image width: 0.5000
	        Exp time: 40.0000
	   Rotation axis: Omega
	           Omega: 0.0000
	           Kappa: 70.0000
	             Phi: 180.0000
	             XTD: 35.0000
	          2theta: -35.0000
;
_diffrn_measurement_device
;
AFC12 (Right): Kappa 3 circle
;
_diffrn_measurement_device_type
;
Rigaku Saturn724 (2x2 bin mode)
;
_diffrn_measurement_method 'profile data from \w-scans'
_diffrn_measurement_specimen_support Loop
_diffrn_orient_matrix_type FS_PROCESS
_diffrn_orient_matrix_UB_11 0.087069
_diffrn_orient_matrix_UB_12 0.030241
_diffrn_orient_matrix_UB_13 -0.004654
_diffrn_orient_matrix_UB_21 0.013144
_diffrn_orient_matrix_UB_22 0.018635
_diffrn_orient_matrix_UB_23 0.044121
_diffrn_orient_matrix_UB_31 0.030706
_diffrn_orient_matrix_UB_32 -0.043167
_diffrn_orient_matrix_UB_33 0.011220
_diffrn_radiation_monochromator 'Graphite Monochromator'
_diffrn_radiation_type MoK\a
_diffrn_radiation_wavelength 0.71075
_diffrn_reflns_av_R_equivalents 0.0278
_diffrn_reflns_av_unetI/netI 0.0441
_diffrn_reflns_Laue_measured_fraction_full 0.955
_diffrn_reflns_Laue_measured_fraction_max 0.955
_diffrn_reflns_limit_h_max 13
_diffrn_reflns_limit_h_min -13
_diffrn_reflns_limit_k_max 19
_diffrn_reflns_limit_k_min -22
_diffrn_reflns_limit_l_max 26
_diffrn_reflns_limit_l_min -26
_diffrn_reflns_number 26868
_diffrn_reflns_point_group_measured_fraction_full 0.955
_diffrn_reflns_point_group_measured_fraction_max 0.955
_diffrn_reflns_theta_full 25.048
_diffrn_reflns_theta_max 25.048
_diffrn_reflns_theta_min 3.053
_diffrn_source 'Sealed Tube'
_diffrn_source_current 40.0
_diffrn_source_power 2.0
_diffrn_source_voltage 50.0
_exptl_absorpt_coefficient_mu 0.592
_exptl_absorpt_correction_T_max 1.000
_exptl_absorpt_correction_T_min 0.809
_exptl_absorpt_correction_type multi-scan
_exptl_absorpt_process_details 'ABSCOR (Higashi, 1995)'
_exptl_crystal_colour 'clear dark violet'
_exptl_crystal_colour_lustre clear
_exptl_crystal_colour_modifier dark
_exptl_crystal_colour_primary violet
_exptl_crystal_density_diffrn 1.135
_exptl_crystal_description block
_exptl_crystal_F_000 1654
_exptl_crystal_size_max 0.37
_exptl_crystal_size_mid 0.27
_exptl_crystal_size_min 0.17
_refine_diff_density_max 0.653
_refine_diff_density_min -0.613
_refine_diff_density_rms 0.060
_refine_ls_extinction_coef .
_refine_ls_extinction_method none
_refine_ls_goodness_of_fit_ref 1.032
_refine_ls_hydrogen_treatment constr
_refine_ls_matrix_type full
_refine_ls_number_parameters 852
_refine_ls_number_reflns 14995
_refine_ls_number_restraints 0
_refine_ls_restrained_S_all 1.032
_refine_ls_R_factor_all 0.0607
_refine_ls_R_factor_gt 0.0411
_refine_ls_shift/su_max 0.005
_refine_ls_shift/su_mean 0.000
_refine_ls_structure_factor_coef Fsqd
_refine_ls_weighting_details 'w=1/[\s^2^(Fo^2^)+(0.0400P)^2^+3.3850P] where P=(Fo^2^+2Fc^2^)/3'
_refine_ls_weighting_scheme calc
_refine_ls_wR_factor_gt 0.0922
_refine_ls_wR_factor_ref 0.1014
_reflns_Friedel_coverage 0.000
_reflns_Friedel_fraction_full .
_reflns_Friedel_fraction_max .
_reflns_number_gt 11274
_reflns_number_total 14995
_reflns_threshold_expression 'I > 2\s(I)'
_cod_data_source_file ICA-2020-504-119457.cif
_cod_data_source_block cd1482a
_cod_depositor_comments
;

2022-05-15
Z value and formula fixed to values more according to usual
chemical conventions.                 miguel
;
_cod_original_formula_sum 'C79 H153 N4 Ni2 P4 Si4'
_cod_original_formula_weight 1512.70
_cod_original_formula_moiety 'C36 H68 N2 Ni P2 Si2, C36 H69 N2 Ni P2 Si2, C7 H16'
_cod_original_formula_units_Z 2
_cod_original_cell_volume 4427.8(13)
_cod_database_code 1565282
_shelx_space_group_comment
;
The symmetry employed for this shelxl refinement is uniquely defined
by the following loop, which should always be used as a source of
symmetry information in preference to the above space-group names.
They are only intended as comments.
;
_shelx_estimated_absorpt_t_max 0.906
_shelx_estimated_absorpt_t_min 0.811
_olex2_refinement_description
;
1. Fixed Uiso
 At 1.2 times of:
  All C(H) groups, All C(H,H) groups
 At 1.5 times of:
  All C(H,H,H) groups
2.a Ternary CH refined with riding coordinates:
 C61(H61), C42(H42), C6(H6), C48(H48), C19(H19), C25(H25), C55(H55), C12(H12)
2.b Secondary CH2 refined with riding coordinates:
 C41(H41A,H41B), C18(H18A,H18B), C5(H5A,H5B), C54(H54A,H54B), C66(H66A,H66B),
 C11(H11A,H11B), C38(H38A,H38B), C7(H7A,H7B), C43(H43A,H43B), C13(H13A,H13B),
 C53(H53A,H53B), C62(H62A,H62B), C44(H44A,H44B), C60(H60A,H60B), C10(H10A,H10B),
  C9(H9A,H9B), C17(H17A,H17B), C49(H49A,H49B), C47(H47A,H47B), C16(H16A,H16B),
 C65(H65A,H65B), C20(H20A,H20B), C51(H51A,H51B), C8(H8A,H8B), C52(H52A,H52B),
 C63(H63A,H63B), C14(H14A,H14B), C57(H57A,H57B), C24(H24A,H24B), C64(H64A,H64B),
  C50(H50A,H50B), C45(H45A,H45B), C59(H59A,H59B), C22(H22A,H22B), C56(H56A,
 H56B), C46(H46A,H46B), C21(H21A,H21B), C75(H75A,H75B), C15(H15A,H15B),
 C78(H78A,H78B), C23(H23A,H23B), C58(H58A,H58B), C30(H30A,H30B), C27(H27A,H27B),
  C76(H76A,H76B), C74(H74A,H74B), C77(H77A,H77B), C26(H26A,H26B), C29(H29A,
 H29B), C28(H28A,H28B)
2.c Aromatic/amide H refined with riding coordinates:
 C3(H3), C2(H2), C39(H39)
2.d Idealised Me refined as rotating group:
 C69(H69A,H69B,H69C), C67(H67A,H67B,H67C), C31(H31A,H31B,H31C), C68(H68A,H68B,
 H68C), C32(H32A,H32B,H32C), C33(H33A,H33B,H33C), C71(H71A,H71B,H71C), C70(H70A,
 H70B,H70C), C36(H36A,H36B,H36C), C72(H72A,H72B,H72C), C34(H34A,H34B,H34C),
 C35(H35A,H35B,H35C), C79(H79A,H79B,H79C), C73(H73A,H73B,H73C)
;
_shelx_shelxl_version_number 2014/7
_olex2_exptl_crystal_mounting_method 'nylon loop'
_olex2_submission_special_instructions 'No special instructions were received'

loop_
_space_group_symop_operation_xyz
'x, y, z'
'-x, -y, -z'

loop_
_atom_site_label
_atom_site_type_symbol
_atom_site_fract_x
_atom_site_fract_y
_atom_site_fract_z
_atom_site_U_iso_or_equiv
_atom_site_adp_type
_atom_site_occupancy
_atom_site_site_symmetry_order
_atom_site_calc_flag
_atom_site_refinement_flags_posn
_atom_site_refinement_flags_adp
_atom_site_refinement_flags_occupancy
_atom_site_disorder_assembly
_atom_site_disorder_group
Ni1 Ni 0.57162(3) 0.41286(2) 0.23456(2) 0.01322(9) Uani 1 1 d . . . . .
Ni2 Ni -0.06130(3) 0.10431(2) 0.26853(2) 0.01267(8) Uani 1 1 d . . . . .
P1 P 0.70058(6) 0.40730(3) 0.32235(3) 0.01453(14) Uani 1 1 d . . . . .
P2 P 0.42162(6) 0.37540(3) 0.15154(3) 0.01403(14) Uani 1 1 d . . . . .
P3 P 0.08575(6) 0.14307(3) 0.35266(3) 0.01357(14) Uani 1 1 d . . . . .
P4 P -0.18746(6) 0.10358(3) 0.18010(3) 0.01420(14) Uani 1 1 d . . . . .
Si1 Si 0.55565(7) 0.58174(4) 0.25805(3) 0.01661(16) Uani 1 1 d . . . . .
Si4 Si -0.23360(7) -0.03984(4) 0.32144(3) 0.01647(16) Uani 1 1 d . . . . .
Si3 Si -0.04207(7) -0.06562(4) 0.24386(3) 0.01583(16) Uani 1 1 d . . . . .
Si2 Si 0.74760(7) 0.55514(4) 0.18075(3) 0.01763(16) Uani 1 1 d . . . . .
N3 N -0.01313(19) 0.21016(11) 0.25920(9) 0.0147(5) Uani 1 1 d . . . . .
N2 N 0.62493(19) 0.52158(11) 0.22345(10) 0.0165(5) Uani 1 1 d . . . . .
N1 N 0.51800(19) 0.30726(11) 0.24411(10) 0.0150(5) Uani 1 1 d . . . . .
N4 N -0.11299(19) -0.00524(11) 0.27738(10) 0.0150(5) Uani 1 1 d . . . . .
C61 C -0.1018(2) 0.08944(13) 0.11423(12) 0.0165(5) Uani 1 1 d . . . . .
H61 H -0.1038 0.0368 0.1124 0.020 Uiso 1 1 calc R . . . .
C41 C 0.1779(2) 0.23683(13) 0.33312(12) 0.0175(6) Uani 1 1 d . . . . .
H41A H 0.2075 0.2707 0.3697 0.021 Uiso 1 1 calc R . . . .
H41B H 0.2492 0.2334 0.3135 0.021 Uiso 1 1 calc R . . . .
C18 C 0.3209(2) 0.28760(13) 0.17657(12) 0.0171(5) Uani 1 1 d . . . . .
H18A H 0.2587 0.2976 0.2001 0.021 Uiso 1 1 calc R . . . .
H18B H 0.2787 0.2531 0.1416 0.021 Uiso 1 1 calc R . . . .
C37 C 0.0910(2) 0.26416(13) 0.29021(12) 0.0167(5) Uani 1 1 d . . . . .
C42 C 0.0123(2) 0.16082(13) 0.42224(12) 0.0154(5) Uani 1 1 d . . . . .
H42 H -0.0344 0.1117 0.4341 0.019 Uiso 1 1 calc R . . . .
C40 C -0.0753(2) 0.24786(13) 0.21962(12) 0.0163(5) Uani 1 1 d . . . . .
C1 C 0.5840(2) 0.26585(14) 0.27738(12) 0.0166(6) Uani 1 1 d . . . . .
C4 C 0.4079(2) 0.25567(13) 0.21558(12) 0.0165(5) Uani 1 1 d . . . . .
C5 C 0.7088(2) 0.30984(13) 0.31235(12) 0.0187(6) Uani 1 1 d . . . . .
H5A H 0.7767 0.3079 0.2893 0.022 Uiso 1 1 calc R . . . .
H5B H 0.7212 0.2902 0.3517 0.022 Uiso 1 1 calc R . . . .
C54 C -0.1939(2) 0.20177(13) 0.18132(12) 0.0185(6) Uani 1 1 d . . . . .
H54A H -0.1979 0.2181 0.1402 0.022 Uiso 1 1 calc R . . . .
H54B H -0.2664 0.2062 0.1994 0.022 Uiso 1 1 calc R . . . .
C6 C 0.6197(2) 0.41278(13) 0.39246(12) 0.0170(6) Uani 1 1 d . . . . .
H6 H 0.6574 0.4632 0.4124 0.020 Uiso 1 1 calc R . . . .
C48 C 0.2057(2) 0.09468(14) 0.37463(12) 0.0170(6) Uani 1 1 d . . . . .
H48 H 0.2241 0.0752 0.3359 0.020 Uiso 1 1 calc R . . . .
C19 C 0.3083(2) 0.42736(13) 0.12653(12) 0.0166(5) Uani 1 1 d . . . . .
H19 H 0.2884 0.4473 0.1647 0.020 Uiso 1 1 calc R . . . .
C3 C 0.4043(2) 0.18376(14) 0.23096(12) 0.0196(6) Uani 1 1 d . . . . .
H3 H 0.3408 0.1399 0.2182 0.023 Uiso 1 1 calc R . . . .
C69 C -0.0212(3) -0.14112(14) 0.29611(13) 0.0229(6) Uani 1 1 d . . . . .
H69A H 0.0337 -0.1180 0.3324 0.034 Uiso 1 1 calc GR . . . .
H69B H 0.0140 -0.1743 0.2750 0.034 Uiso 1 1 calc GR . . . .
H69C H -0.1007 -0.1689 0.3072 0.034 Uiso 1 1 calc GR . . . .
C66 C 0.0379(2) 0.13583(14) 0.12761(12) 0.0186(6) Uani 1 1 d . . . . .
H66A H 0.0715 0.1265 0.1678 0.022 Uiso 1 1 calc R . . . .
H66B H 0.0454 0.1887 0.1276 0.022 Uiso 1 1 calc R . . . .
C25 C 0.4886(2) 0.34780(14) 0.08244(12) 0.0165(6) Uani 1 1 d . . . . .
H25 H 0.5313 0.3944 0.0653 0.020 Uiso 1 1 calc R . . . .
C11 C 0.4798(2) 0.40411(15) 0.37406(12) 0.0204(6) Uani 1 1 d . . . . .
H11A H 0.4719 0.4395 0.3442 0.024 Uiso 1 1 calc R . . . .
H11B H 0.4386 0.3542 0.3551 0.024 Uiso 1 1 calc R . . . .
C38 C 0.0940(2) 0.33465(14) 0.27104(12) 0.0195(6) Uani 1 1 d . . . . .
H38A H 0.1707 0.3568 0.2537 0.023 Uiso 1 1 calc R . . . .
H38B H 0.0896 0.3675 0.3054 0.023 Uiso 1 1 calc R . . . .
C7 C 0.6315(2) 0.35689(14) 0.44178(12) 0.0190(6) Uani 1 1 d . . . . .
H7A H 0.5917 0.3060 0.4244 0.023 Uiso 1 1 calc R . . . .
H7B H 0.7189 0.3623 0.4540 0.023 Uiso 1 1 calc R . . . .
C55 C -0.3550(2) 0.04573(14) 0.16215(12) 0.0195(6) Uani 1 1 d . . . . .
H55 H -0.3898 0.0439 0.2012 0.023 Uiso 1 1 calc R . . . .
C67 C -0.1286(3) -0.12280(14) 0.16985(13) 0.0242(6) Uani 1 1 d . . . . .
H67A H -0.2097 -0.1528 0.1773 0.036 Uiso 1 1 calc GR . . . .
H67B H -0.0822 -0.1547 0.1563 0.036 Uiso 1 1 calc GR . . . .
H67C H -0.1372 -0.0896 0.1389 0.036 Uiso 1 1 calc GR . . . .
C12 C 0.8681(2) 0.46213(14) 0.34321(12) 0.0193(6) Uani 1 1 d . . . . .
H12 H 0.9108 0.4536 0.3083 0.023 Uiso 1 1 calc R . . . .
C2 C 0.5169(2) 0.19036(14) 0.27011(13) 0.0209(6) Uani 1 1 d . . . . .
H2 H 0.5407 0.1515 0.2874 0.025 Uiso 1 1 calc R . . . .
C43 C -0.0851(3) 0.20334(16) 0.40557(13) 0.0256(6) Uani 1 1 d . . . . .
H43A H -0.0427 0.2528 0.3941 0.031 Uiso 1 1 calc R . . . .
H43B H -0.1434 0.1767 0.3708 0.031 Uiso 1 1 calc R . . . .
C31 C 0.6353(3) 0.62496(16) 0.33734(13) 0.0287(7) Uani 1 1 d . . . . .
H31A H 0.6329 0.5860 0.3645 0.043 Uiso 1 1 calc GR . . . .
H31B H 0.5926 0.6580 0.3528 0.043 Uiso 1 1 calc GR . . . .
H31C H 0.7205 0.6526 0.3346 0.043 Uiso 1 1 calc GR . . . .
C68 C 0.1178(3) -0.01653(15) 0.22116(14) 0.0284(7) Uani 1 1 d . . . . .
H68A H 0.1175 0.0305 0.2057 0.043 Uiso 1 1 calc GR . . . .
H68B H 0.1372 -0.0472 0.1900 0.043 Uiso 1 1 calc GR . . . .
H68C H 0.1794 -0.0081 0.2563 0.043 Uiso 1 1 calc GR . . . .
C32 C 0.5530(3) 0.66460(14) 0.21073(14) 0.0265(7) Uani 1 1 d . . . . .
H32A H 0.6355 0.6888 0.2012 0.040 Uiso 1 1 calc GR . . . .
H32B H 0.5243 0.6995 0.2338 0.040 Uiso 1 1 calc GR . . . .
H32C H 0.4977 0.6470 0.1735 0.040 Uiso 1 1 calc GR . . . .
C13 C 0.8891(2) 0.54737(14) 0.35059(13) 0.0230(6) Uani 1 1 d . . . . .
H13A H 0.8542 0.5596 0.3866 0.028 Uiso 1 1 calc R . . . .
H13B H 0.8465 0.5627 0.3153 0.028 Uiso 1 1 calc R . . . .
C53 C 0.1534(3) 0.02484(14) 0.40999(14) 0.0244(6) Uani 1 1 d . . . . .
H53A H 0.0749 -0.0060 0.3881 0.029 Uiso 1 1 calc R . . . .
H53B H 0.1377 0.0404 0.4502 0.029 Uiso 1 1 calc R . . . .
C33 C 0.3857(3) 0.53702(15) 0.27129(13) 0.0251(6) Uani 1 1 d . . . . .
H33A H 0.3314 0.5494 0.2398 0.038 Uiso 1 1 calc GR . . . .
H33B H 0.3723 0.5555 0.3105 0.038 Uiso 1 1 calc GR . . . .
H33C H 0.3684 0.4837 0.2702 0.038 Uiso 1 1 calc GR . . . .
C62 C -0.1548(3) 0.10351(15) 0.04916(12) 0.0232(6) Uani 1 1 d . . . . .
H62A H -0.2409 0.0727 0.0400 0.028 Uiso 1 1 calc R . . . .
H62B H -0.1531 0.1555 0.0483 0.028 Uiso 1 1 calc R . . . .
C71 C -0.3461(3) -0.13381(15) 0.28836(14) 0.0274(7) Uani 1 1 d . . . . .
H71A H -0.3853 -0.1281 0.2488 0.041 Uiso 1 1 calc GR . . . .
H71B H -0.4087 -0.1509 0.3152 0.041 Uiso 1 1 calc GR . . . .
H71C H -0.3010 -0.1696 0.2845 0.041 Uiso 1 1 calc GR . . . .
C44 C -0.1576(3) 0.21032(17) 0.46066(13) 0.0298(7) Uani 1 1 d . . . . .
H44A H -0.2164 0.2377 0.4496 0.036 Uiso 1 1 calc R . . . .
H44B H -0.2046 0.1608 0.4702 0.036 Uiso 1 1 calc R . . . .
C60 C -0.3674(2) -0.03641(14) 0.14196(14) 0.0239(6) Uani 1 1 d . . . . .
H60A H -0.3171 -0.0557 0.1715 0.029 Uiso 1 1 calc R . . . .
H60B H -0.3367 -0.0386 0.1026 0.029 Uiso 1 1 calc R . . . .
C10 C 0.4150(3) 0.41762(16) 0.42997(13) 0.0240(6) Uani 1 1 d . . . . .
H10A H 0.4502 0.4693 0.4462 0.029 Uiso 1 1 calc R . . . .
H10B H 0.3269 0.4092 0.4170 0.029 Uiso 1 1 calc R . . . .
C39 C -0.0119(2) 0.32415(14) 0.22569(12) 0.0191(6) Uani 1 1 d . . . . .
H39 H -0.0339 0.3611 0.2045 0.023 Uiso 1 1 calc R . . . .
C9 C 0.4301(3) 0.36580(16) 0.48075(13) 0.0242(6) Uani 1 1 d . . . . .
H9A H 0.3841 0.3145 0.4666 0.029 Uiso 1 1 calc R . . . .
H9B H 0.3955 0.3793 0.5165 0.029 Uiso 1 1 calc R . . . .
C70 C -0.1850(3) -0.06002(15) 0.40324(12) 0.0241(6) Uani 1 1 d . . . . .
H70A H -0.1391 -0.0957 0.4021 0.036 Uiso 1 1 calc GR . . . .
H70B H -0.2580 -0.0799 0.4231 0.036 Uiso 1 1 calc GR . . . .
H70C H -0.1335 -0.0146 0.4255 0.036 Uiso 1 1 calc GR . . . .
C17 C 0.9369(2) 0.43737(15) 0.39998(14) 0.0250(6) Uani 1 1 d . . . . .
H17A H 0.9010 0.4470 0.4365 0.030 Uiso 1 1 calc R . . . .
H17B H 0.9257 0.3841 0.3947 0.030 Uiso 1 1 calc R . . . .
C49 C 0.3341(2) 0.14419(15) 0.40759(13) 0.0236(6) Uani 1 1 d . . . . .
H49A H 0.3670 0.1866 0.3842 0.028 Uiso 1 1 calc R . . . .
H49B H 0.3236 0.1630 0.4478 0.028 Uiso 1 1 calc R . . . .
C47 C 0.1027(3) 0.20143(16) 0.47963(13) 0.0250(6) Uani 1 1 d . . . . .
H47A H 0.1593 0.1728 0.4914 0.030 Uiso 1 1 calc R . . . .
H47B H 0.1520 0.2502 0.4697 0.030 Uiso 1 1 calc R . . . .
C16 C 1.0778(3) 0.48041(16) 0.40787(14) 0.0287(7) Uani 1 1 d . . . . .
H16A H 1.1178 0.4665 0.4447 0.034 Uiso 1 1 calc R . . . .
H16B H 1.1152 0.4663 0.3733 0.034 Uiso 1 1 calc R . . . .
C65 C 0.1137(2) 0.11448(14) 0.07852(12) 0.0213(6) Uani 1 1 d . . . . .
H65A H 0.2005 0.1440 0.0875 0.026 Uiso 1 1 calc R . . . .
H65B H 0.1094 0.0622 0.0800 0.026 Uiso 1 1 calc R . . . .
C20 C 0.3657(3) 0.49698(15) 0.09247(14) 0.0255(6) Uani 1 1 d . . . . .
H20A H 0.3825 0.4815 0.0525 0.031 Uiso 1 1 calc R . . . .
H20B H 0.4442 0.5264 0.1153 0.031 Uiso 1 1 calc R . . . .
C36 C 0.7018(3) 0.57140(17) 0.09823(13) 0.0298(7) Uani 1 1 d . . . . .
H36A H 0.6531 0.5248 0.0767 0.045 Uiso 1 1 calc GR . . . .
H36B H 0.7756 0.5917 0.0790 0.045 Uiso 1 1 calc GR . . . .
H36C H 0.6535 0.6059 0.0974 0.045 Uiso 1 1 calc GR . . . .
C51 C 0.3762(3) 0.02692(16) 0.44859(14) 0.0288(7) Uani 1 1 d . . . . .
H51A H 0.3688 0.0419 0.4904 0.035 Uiso 1 1 calc R . . . .
H51B H 0.4343 -0.0024 0.4499 0.035 Uiso 1 1 calc R . . . .
C8 C 0.5694(2) 0.37175(15) 0.49868(12) 0.0220(6) Uani 1 1 d . . . . .
H8A H 0.5757 0.3357 0.5282 0.026 Uiso 1 1 calc R . . . .
H8B H 0.6132 0.4213 0.5178 0.026 Uiso 1 1 calc R . . . .
C52 C 0.2472(3) -0.02141(15) 0.41692(15) 0.0287(7) Uani 1 1 d . . . . .
H52A H 0.2148 -0.0634 0.4409 0.034 Uiso 1 1 calc R . . . .
H52B H 0.2565 -0.0410 0.3768 0.034 Uiso 1 1 calc R . . . .
C72 C -0.3320(3) 0.02619(17) 0.33153(15) 0.0334(7) Uani 1 1 d . . . . .
H72A H -0.2906 0.0741 0.3180 0.050 Uiso 1 1 calc GR . . . .
H72B H -0.3428 0.0318 0.3739 0.050 Uiso 1 1 calc GR . . . .
H72C H -0.4120 0.0059 0.3077 0.050 Uiso 1 1 calc GR . . . .
C63 C -0.0772(3) 0.08480(16) -0.00011(13) 0.0267(7) Uani 1 1 d . . . . .
H63A H -0.0871 0.0316 -0.0024 0.032 Uiso 1 1 calc R . . . .
H63B H -0.1090 0.0969 -0.0397 0.032 Uiso 1 1 calc R . . . .
C14 C 1.0303(3) 0.59007(16) 0.35685(14) 0.0294(7) Uani 1 1 d . . . . .
H14A H 1.0640 0.5802 0.3197 0.035 Uiso 1 1 calc R . . . .
H14B H 1.0422 0.6434 0.3623 0.035 Uiso 1 1 calc R . . . .
C57 C -0.5764(3) 0.02732(16) 0.11073(15) 0.0310(7) Uani 1 1 d . . . . .
H57A H -0.6098 0.0294 0.1494 0.037 Uiso 1 1 calc R . . . .
H57B H -0.6259 0.0461 0.0804 0.037 Uiso 1 1 calc R . . . .
C24 C 0.1795(3) 0.38017(15) 0.09211(15) 0.0298(7) Uani 1 1 d . . . . .
H24A H 0.1906 0.3614 0.0520 0.036 Uiso 1 1 calc R . . . .
H24B H 0.1432 0.3377 0.1149 0.036 Uiso 1 1 calc R . . . .
C34 C 0.8607(3) 0.64981(15) 0.21273(14) 0.0277(7) Uani 1 1 d . . . . .
H34A H 0.8181 0.6763 0.2365 0.042 Uiso 1 1 calc GR . . . .
H34B H 0.8912 0.6785 0.1795 0.042 Uiso 1 1 calc GR . . . .
H34C H 0.9294 0.6421 0.2382 0.042 Uiso 1 1 calc GR . . . .
C64 C 0.0628(3) 0.12817(16) 0.01396(13) 0.0277(7) Uani 1 1 d . . . . .
H64A H 0.1086 0.1120 -0.0160 0.033 Uiso 1 1 calc R . . . .
H64B H 0.0744 0.1812 0.0112 0.033 Uiso 1 1 calc R . . . .
C50 C 0.4268(3) 0.09696(16) 0.41408(14) 0.0266(7) Uani 1 1 d . . . . .
H50A H 0.4422 0.0819 0.3737 0.032 Uiso 1 1 calc R . . . .
H50B H 0.5056 0.1275 0.4359 0.032 Uiso 1 1 calc R . . . .
C45 C -0.0689(3) 0.25062(17) 0.51718(14) 0.0338(7) Uani 1 1 d . . . . .
H45A H -0.1161 0.2516 0.5514 0.041 Uiso 1 1 calc R . . . .
H45B H -0.0283 0.3019 0.5091 0.041 Uiso 1 1 calc R . . . .
C59 C -0.5051(3) -0.08537(16) 0.13688(15) 0.0335(8) Uani 1 1 d . . . . .
H59A H -0.5113 -0.1363 0.1232 0.040 Uiso 1 1 calc R . . . .
H59B H -0.5342 -0.0859 0.1768 0.040 Uiso 1 1 calc R . . . .
C22 C 0.1465(3) 0.50005(16) 0.05152(14) 0.0306(7) Uani 1 1 d . . . . .
H22A H 0.0908 0.5309 0.0499 0.037 Uiso 1 1 calc R . . . .
H22B H 0.1552 0.4853 0.0099 0.037 Uiso 1 1 calc R . . . .
C56 C -0.4398(2) 0.07800(15) 0.11769(14) 0.0248(6) Uani 1 1 d . . . . .
H56A H -0.4359 0.1278 0.1334 0.030 Uiso 1 1 calc R . . . .
H56B H -0.4097 0.0817 0.0780 0.030 Uiso 1 1 calc R . . . .
C46 C 0.0306(3) 0.21095(16) 0.53395(13) 0.0273(7) Uani 1 1 d . . . . .
H46A H -0.0095 0.1621 0.5473 0.033 Uiso 1 1 calc R . . . .
H46B H 0.0893 0.2397 0.5678 0.033 Uiso 1 1 calc R . . . .
C21 C 0.2752(3) 0.54535(16) 0.08493(16) 0.0323(7) Uani 1 1 d . . . . .
H21A H 0.2648 0.5645 0.1250 0.039 Uiso 1 1 calc R . . . .
H21B H 0.3112 0.5877 0.0620 0.039 Uiso 1 1 calc R . . . .
C75 C 0.1930(3) 0.76283(16) 0.18795(16) 0.0347(8) Uani 1 1 d . . . . .
H75A H 0.1169 0.7724 0.1976 0.042 Uiso 1 1 calc R . . . .
H75B H 0.2494 0.8098 0.1784 0.042 Uiso 1 1 calc R . . . .
C15 C 1.1007(3) 0.56531(15) 0.41226(14) 0.0279(7) Uani 1 1 d . . . . .
H15A H 1.1894 0.5903 0.4139 0.034 Uiso 1 1 calc R . . . .
H15B H 1.0732 0.5803 0.4497 0.034 Uiso 1 1 calc R . . . .
C35 C 0.8479(3) 0.48965(18) 0.17460(17) 0.0415(9) Uani 1 1 d . . . . .
H35A H 0.8961 0.4909 0.2134 0.062 Uiso 1 1 calc GR . . . .
H35B H 0.9030 0.5055 0.1442 0.062 Uiso 1 1 calc GR . . . .
H35C H 0.7952 0.4396 0.1632 0.062 Uiso 1 1 calc GR . . . .
C78 C 0.3542(3) 0.76047(17) 0.35711(16) 0.0366(8) Uani 1 1 d . . . . .
H78A H 0.2938 0.7169 0.3695 0.044 Uiso 1 1 calc R . . . .
H78B H 0.4230 0.7447 0.3445 0.044 Uiso 1 1 calc R . . . .
C23 C 0.0910(3) 0.42999(16) 0.08513(16) 0.0328(7) Uani 1 1 d . . . . .
H23A H 0.0119 0.4010 0.0626 0.039 Uiso 1 1 calc R . . . .
H23B H 0.0751 0.4452 0.1254 0.039 Uiso 1 1 calc R . . . .
C58 C -0.5880(3) -0.05476(16) 0.09126(15) 0.0343(8) Uani 1 1 d . . . . .
H58A H -0.6742 -0.0850 0.0897 0.041 Uiso 1 1 calc R . . . .
H58B H -0.5630 -0.0578 0.0507 0.041 Uiso 1 1 calc R . . . .
C30 C 0.5896(3) 0.3093(2) 0.10129(15) 0.0433(9) Uani 1 1 d . . . . .
H30A H 0.5513 0.2623 0.1181 0.052 Uiso 1 1 calc R . . . .
H30B H 0.6512 0.3409 0.1328 0.052 Uiso 1 1 calc R . . . .
C27 C 0.4573(3) 0.28156(19) -0.02520(14) 0.0412(9) Uani 1 1 d . . . . .
H27A H 0.3953 0.2474 -0.0551 0.049 Uiso 1 1 calc R . . . .
H27B H 0.4921 0.3273 -0.0445 0.049 Uiso 1 1 calc R . . . .
C79 C 0.4031(3) 0.81784(18) 0.41244(17) 0.0445(9) Uani 1 1 d . . . . .
H79A H 0.4652 0.8605 0.4011 0.067 Uiso 1 1 calc GR . . . .
H79B H 0.4393 0.7957 0.4451 0.067 Uiso 1 1 calc GR . . . .
H79C H 0.3354 0.8332 0.4258 0.067 Uiso 1 1 calc GR . . . .
C76 C 0.2531(3) 0.73495(17) 0.24455(16) 0.0390(8) Uani 1 1 d . . . . .
H76A H 0.1944 0.6893 0.2548 0.047 Uiso 1 1 calc R . . . .
H76B H 0.3260 0.7224 0.2336 0.047 Uiso 1 1 calc R . . . .
C74 C 0.1624(3) 0.70717(18) 0.13136(16) 0.0450(9) Uani 1 1 d . . . . .
H74A H 0.1105 0.6594 0.1418 0.054 Uiso 1 1 calc R . . . .
H74B H 0.2394 0.7000 0.1204 0.054 Uiso 1 1 calc R . . . .
C77 C 0.2928(3) 0.78969(17) 0.30193(16) 0.0365(8) Uani 1 1 d . . . . .
H77A H 0.2199 0.8016 0.3136 0.044 Uiso 1 1 calc R . . . .
H77B H 0.3508 0.8357 0.2918 0.044 Uiso 1 1 calc R . . . .
C26 C 0.3931(3) 0.2994(2) 0.03009(14) 0.0416(9) Uani 1 1 d . . . . .
H26A H 0.3340 0.3257 0.0166 0.050 Uiso 1 1 calc R . . . .
H26B H 0.3471 0.2530 0.0455 0.050 Uiso 1 1 calc R . . . .
C29 C 0.6545(4) 0.2947(2) 0.04535(15) 0.0543(11) Uani 1 1 d . . . . .
H29A H 0.6975 0.3421 0.0304 0.065 Uiso 1 1 calc R . . . .
H29B H 0.7163 0.2699 0.0581 0.065 Uiso 1 1 calc R . . . .
C73 C 0.0953(4) 0.7314(2) 0.07548(17) 0.0545(10) Uani 1 1 d . . . . .
H73A H 0.0764 0.6931 0.0425 0.082 Uiso 1 1 calc GR . . . .
H73B H 0.1482 0.7771 0.0630 0.082 Uiso 1 1 calc GR . . . .
H73C H 0.0194 0.7392 0.0859 0.082 Uiso 1 1 calc GR . . . .
C28 C 0.5618(4) 0.24649(19) -0.00623(16) 0.0557(11) Uani 1 1 d . . . . .
H28A H 0.5256 0.1970 0.0071 0.067 Uiso 1 1 calc R . . . .
H28B H 0.6049 0.2412 -0.0412 0.067 Uiso 1 1 calc R . . . .

loop_
_atom_site_aniso_label
_atom_site_aniso_U_11
_atom_site_aniso_U_22
_atom_site_aniso_U_33
_atom_site_aniso_U_23
_atom_site_aniso_U_13
_atom_site_aniso_U_12
Ni1 0.01552(18) 0.01213(17) 0.01223(18) 0.00064(12) 0.00119(13) 0.00469(13)
Ni2 0.01504(18) 0.01210(16) 0.01128(18) 0.00093(12) 0.00142(13) 0.00475(13)
P1 0.0156(4) 0.0154(3) 0.0132(4) 0.0012(2) 0.0013(3) 0.0059(3)
P2 0.0152(4) 0.0142(3) 0.0129(4) 0.0004(2) 0.0014(3) 0.0049(3)
P3 0.0144(3) 0.0143(3) 0.0124(3) -0.0001(2) 0.0017(3) 0.0050(3)
P4 0.0160(4) 0.0153(3) 0.0124(4) 0.0007(2) 0.0009(3) 0.0067(3)
Si1 0.0191(4) 0.0149(4) 0.0171(4) -0.0005(3) 0.0023(3) 0.0072(3)
Si4 0.0172(4) 0.0167(4) 0.0173(4) 0.0035(3) 0.0047(3) 0.0065(3)
Si3 0.0180(4) 0.0143(3) 0.0162(4) 0.0006(3) 0.0039(3) 0.0061(3)
Si2 0.0182(4) 0.0162(4) 0.0203(4) 0.0041(3) 0.0056(3) 0.0066(3)
N3 0.0181(12) 0.0144(11) 0.0124(12) 0.0001(8) 0.0040(9) 0.0053(9)
N2 0.0191(12) 0.0132(11) 0.0175(12) 0.0008(8) 0.0034(9) 0.0050(9)
N1 0.0179(12) 0.0124(10) 0.0148(12) 0.0001(8) 0.0024(9) 0.0044(9)
N4 0.0185(12) 0.0119(10) 0.0147(12) -0.0002(8) 0.0030(9) 0.0047(9)
C61 0.0216(15) 0.0117(12) 0.0169(14) 0.0003(10) 0.0046(11) 0.0055(10)
C41 0.0165(14) 0.0167(13) 0.0174(14) 0.0000(10) 0.0041(11) 0.0015(10)
C18 0.0172(14) 0.0169(13) 0.0160(14) 0.0007(10) 0.0037(11) 0.0028(10)
C37 0.0177(14) 0.0150(13) 0.0167(14) 0.0003(10) 0.0059(11) 0.0026(10)
C42 0.0163(14) 0.0149(13) 0.0155(14) 0.0015(10) 0.0039(11) 0.0045(10)
C40 0.0189(14) 0.0172(13) 0.0162(14) 0.0044(10) 0.0041(11) 0.0097(11)
C1 0.0195(14) 0.0207(14) 0.0133(14) 0.0027(10) 0.0057(11) 0.0102(11)
C4 0.0189(14) 0.0162(13) 0.0139(14) -0.0016(10) 0.0043(11) 0.0042(11)
C5 0.0239(15) 0.0183(13) 0.0171(15) 0.0040(10) 0.0028(11) 0.0107(11)
C54 0.0259(15) 0.0180(13) 0.0153(14) 0.0016(10) 0.0027(11) 0.0124(11)
C6 0.0202(14) 0.0131(13) 0.0177(15) -0.0003(10) 0.0045(11) 0.0046(10)
C48 0.0172(14) 0.0207(14) 0.0139(14) -0.0012(10) 0.0016(11) 0.0072(11)
C19 0.0171(14) 0.0177(13) 0.0165(14) -0.0013(10) 0.0017(11) 0.0080(11)
C3 0.0199(15) 0.0141(13) 0.0230(16) -0.0012(10) 0.0075(12) 0.0010(11)
C69 0.0290(16) 0.0202(14) 0.0228(16) 0.0020(11) 0.0049(12) 0.0120(12)
C66 0.0197(15) 0.0172(13) 0.0189(15) -0.0021(10) 0.0038(11) 0.0054(11)
C25 0.0174(14) 0.0180(13) 0.0148(14) 0.0016(10) 0.0040(11) 0.0054(11)
C11 0.0200(15) 0.0245(14) 0.0183(15) 0.0020(11) 0.0023(11) 0.0092(11)
C38 0.0219(15) 0.0161(13) 0.0222(15) -0.0008(11) 0.0135(12) 0.0048(11)
C7 0.0175(14) 0.0207(14) 0.0205(15) 0.0029(11) 0.0023(11) 0.0083(11)
C55 0.0170(14) 0.0261(15) 0.0164(15) 0.0039(11) 0.0025(11) 0.0078(11)
C67 0.0317(17) 0.0202(14) 0.0240(16) -0.0004(11) 0.0055(13) 0.0124(12)
C12 0.0211(15) 0.0239(14) 0.0137(14) 0.0015(11) 0.0022(11) 0.0082(11)
C2 0.0286(16) 0.0131(13) 0.0237(16) 0.0049(11) 0.0091(12) 0.0080(11)
C43 0.0299(17) 0.0344(16) 0.0201(16) 0.0070(12) 0.0059(13) 0.0197(13)
C31 0.0328(18) 0.0285(16) 0.0269(17) -0.0088(12) -0.0003(13) 0.0151(13)
C68 0.0276(17) 0.0256(15) 0.0323(18) -0.0019(12) 0.0123(13) 0.0062(13)
C32 0.0296(17) 0.0202(14) 0.0341(18) 0.0028(12) 0.0053(13) 0.0135(12)
C13 0.0232(16) 0.0216(14) 0.0230(16) 0.0030(11) -0.0025(12) 0.0064(12)
C53 0.0227(16) 0.0228(15) 0.0288(17) 0.0043(12) 0.0004(12) 0.0090(12)
C33 0.0261(16) 0.0275(15) 0.0239(16) -0.0004(12) 0.0059(12) 0.0104(12)
C62 0.0254(16) 0.0289(15) 0.0165(15) 0.0006(11) 0.0000(12) 0.0111(12)
C71 0.0237(16) 0.0256(15) 0.0273(17) 0.0027(12) 0.0049(13) -0.0022(12)
C44 0.0352(18) 0.0423(18) 0.0259(17) 0.0079(13) 0.0109(14) 0.0302(15)
C60 0.0219(16) 0.0218(14) 0.0267(17) 0.0004(12) -0.0038(12) 0.0069(12)
C10 0.0201(15) 0.0321(16) 0.0227(16) -0.0012(12) 0.0013(12) 0.0131(12)
C39 0.0249(15) 0.0165(13) 0.0207(15) 0.0058(11) 0.0113(12) 0.0103(11)
C9 0.0230(16) 0.0312(16) 0.0171(15) -0.0028(12) 0.0062(12) 0.0055(12)
C70 0.0262(16) 0.0260(15) 0.0206(16) 0.0041(11) 0.0068(12) 0.0068(12)
C17 0.0216(16) 0.0236(15) 0.0294(17) 0.0041(12) -0.0011(12) 0.0073(12)
C49 0.0196(15) 0.0254(15) 0.0261(17) -0.0026(12) 0.0016(12) 0.0081(12)
C47 0.0211(16) 0.0320(16) 0.0197(16) -0.0047(12) 0.0026(12) 0.0055(12)
C16 0.0249(17) 0.0324(16) 0.0289(18) 0.0011(13) -0.0051(13) 0.0113(13)
C65 0.0190(15) 0.0188(14) 0.0246(16) -0.0045(11) 0.0067(12) 0.0027(11)
C20 0.0217(16) 0.0272(15) 0.0287(17) 0.0093(12) 0.0017(12) 0.0085(12)
C36 0.0258(17) 0.0381(17) 0.0214(17) 0.0037(13) 0.0074(13) 0.0014(13)
C51 0.0263(17) 0.0420(18) 0.0238(17) 0.0044(13) -0.0014(13) 0.0205(14)
C8 0.0251(16) 0.0258(15) 0.0152(15) 0.0017(11) 0.0012(11) 0.0080(12)
C52 0.0246(16) 0.0275(16) 0.0378(19) 0.0114(13) -0.0004(13) 0.0139(13)
C72 0.0380(19) 0.0389(18) 0.0352(19) 0.0138(14) 0.0207(15) 0.0230(15)
C63 0.0354(18) 0.0377(17) 0.0118(15) 0.0013(12) 0.0024(12) 0.0187(14)
C14 0.0274(17) 0.0243(15) 0.0287(17) 0.0049(12) -0.0022(13) -0.0029(12)
C57 0.0193(16) 0.0426(18) 0.0323(18) 0.0039(14) -0.0019(13) 0.0125(13)
C24 0.0192(16) 0.0248(15) 0.044(2) 0.0013(13) -0.0056(13) 0.0074(12)
C34 0.0227(16) 0.0260(15) 0.0302(18) 0.0046(12) 0.0018(13) 0.0007(12)
C64 0.0333(18) 0.0301(16) 0.0237(17) 0.0035(12) 0.0121(13) 0.0124(13)
C50 0.0160(15) 0.0372(17) 0.0289(17) -0.0001(13) -0.0006(12) 0.0128(13)
C45 0.049(2) 0.0295(17) 0.0299(19) 0.0000(13) 0.0188(15) 0.0175(15)
C59 0.0228(17) 0.0290(16) 0.042(2) 0.0026(14) -0.0090(14) 0.0009(13)
C22 0.0267(17) 0.0387(18) 0.0324(19) 0.0080(14) -0.0001(13) 0.0195(14)
C56 0.0208(16) 0.0300(16) 0.0254(17) 0.0021(12) -0.0016(12) 0.0121(12)
C46 0.0262(16) 0.0347(17) 0.0175(16) -0.0065(12) 0.0018(12) 0.0052(13)
C21 0.0253(17) 0.0281(16) 0.046(2) 0.0179(14) 0.0018(14) 0.0103(13)
C75 0.0272(18) 0.0278(16) 0.052(2) 0.0097(14) 0.0151(15) 0.0082(13)
C15 0.0196(16) 0.0285(16) 0.0299(18) 0.0000(13) -0.0079(13) 0.0023(12)
C35 0.041(2) 0.0373(19) 0.062(3) 0.0223(17) 0.0333(18) 0.0236(16)
C78 0.0259(18) 0.0306(17) 0.056(2) 0.0146(15) 0.0125(16) 0.0086(13)
C23 0.0204(16) 0.0327(17) 0.045(2) 0.0036(14) -0.0032(14) 0.0103(13)
C58 0.0242(17) 0.0367(18) 0.036(2) -0.0004(14) -0.0087(14) 0.0040(13)
C30 0.059(2) 0.073(2) 0.0213(18) 0.0101(16) 0.0122(16) 0.053(2)
C27 0.0365(19) 0.052(2) 0.0240(18) -0.0187(15) 0.0080(14) -0.0023(16)
C79 0.041(2) 0.043(2) 0.053(2) 0.0095(17) 0.0101(17) 0.0150(16)
C76 0.0323(19) 0.0345(18) 0.058(2) 0.0138(16) 0.0188(16) 0.0154(15)
C74 0.060(2) 0.0364(19) 0.051(2) 0.0128(16) 0.0297(19) 0.0248(17)
C77 0.0225(17) 0.0345(18) 0.056(2) 0.0114(15) 0.0095(15) 0.0117(14)
C26 0.0297(18) 0.056(2) 0.0246(18) -0.0176(15) 0.0104(14) -0.0093(15)
C29 0.075(3) 0.102(3) 0.0225(19) 0.0198(19) 0.0177(18) 0.078(3)
C73 0.080(3) 0.044(2) 0.045(2) 0.0086(17) 0.019(2) 0.022(2)
C28 0.114(4) 0.037(2) 0.035(2) 0.0082(16) 0.044(2) 0.040(2)

loop_
_atom_type_symbol
_atom_type_description
_atom_type_scat_dispersion_real
_atom_type_scat_dispersion_imag
_atom_type_scat_source
C C 0.0033 0.0016 'International Tables Vol C Tables 4.2.6.8 and 6.1.1.4'
H H 0.0000 0.0000 'International Tables Vol C Tables 4.2.6.8 and 6.1.1.4'
N N 0.0061 0.0033 'International Tables Vol C Tables 4.2.6.8 and 6.1.1.4'
Ni Ni 0.3393 1.1124 'International Tables Vol C Tables 4.2.6.8 and 6.1.1.4'
P P 0.1023 0.0942 'International Tables Vol C Tables 4.2.6.8 and 6.1.1.4'
Si Si 0.0817 0.0704 'International Tables Vol C Tables 4.2.6.8 and 6.1.1.4'

loop_
_geom_angle_atom_site_label_1
_geom_angle_atom_site_label_2
_geom_angle_atom_site_label_3
_geom_angle
_geom_angle_site_symmetry_1
_geom_angle_site_symmetry_3
P2 Ni1 P1 160.39(3) . .
N2 Ni1 P1 101.40(6) . .
N2 Ni1 P2 98.22(6) . .
N1 Ni1 P1 79.55(7) . .
N1 Ni1 P2 80.83(7) . .
N1 Ni1 N2 179.05(9) . .
P4 Ni2 P3 162.51(3) . .
N3 Ni2 P3 81.30(6) . .
N3 Ni2 P4 81.24(6) . .
N3 Ni2 N4 179.26(9) . .
N4 Ni2 P3 99.41(6) . .
N4 Ni2 P4 98.04(6) . .
C5 P1 Ni1 101.26(9) . .
C5 P1 C6 106.79(12) . .
C5 P1 C12 102.28(12) . .
C6 P1 Ni1 110.35(8) . .
C12 P1 Ni1 127.22(9) . .
C12 P1 C6 106.88(12) . .
C18 P2 Ni1 100.83(9) . .
C18 P2 C19 103.29(11) . .
C18 P2 C25 106.22(12) . .
C19 P2 Ni1 124.40(8) . .
C19 P2 C25 108.93(12) . .
C25 P2 Ni1 111.08(8) . .
C41 P3 Ni2 101.96(8) . .
C41 P3 C42 105.38(12) . .
C41 P3 C48 104.29(12) . .
C42 P3 Ni2 110.95(8) . .
C48 P3 Ni2 123.18(8) . .
C48 P3 C42 109.16(11) . .
C61 P4 Ni2 107.70(8) . .
C61 P4 C55 108.66(12) . .
C54 P4 Ni2 102.65(9) . .
C54 P4 C61 106.98(12) . .
C54 P4 C55 103.95(12) . .
C55 P4 Ni2 125.43(9) . .
N2 Si1 C31 114.73(12) . .
N2 Si1 C32 112.29(12) . .
N2 Si1 C33 114.93(11) . .
C31 Si1 C32 105.35(13) . .
C31 Si1 C33 103.44(13) . .
C32 Si1 C33 105.05(13) . .
N4 Si4 C71 113.12(12) . .
N4 Si4 C70 116.09(11) . .
N4 Si4 C72 113.11(12) . .
C71 Si4 C70 102.61(13) . .
C72 Si4 C71 106.64(14) . .
C72 Si4 C70 104.18(13) . .
N4 Si3 C69 112.58(11) . .
N4 Si3 C67 116.85(11) . .
N4 Si3 C68 113.78(11) . .
C69 Si3 C67 102.73(12) . .
C68 Si3 C69 106.79(13) . .
C68 Si3 C67 102.89(13) . .
N2 Si2 C36 115.69(12) . .
N2 Si2 C34 113.94(12) . .
N2 Si2 C35 113.03(12) . .
C36 Si2 C34 103.32(13) . .
C36 Si2 C35 104.19(15) . .
C35 Si2 C34 105.50(15) . .
C37 N3 Ni2 126.62(17) . .
C37 N3 C40 106.8(2) . .
C40 N3 Ni2 126.59(16) . .
Si1 N2 Ni1 121.16(12) . .
Si2 N2 Ni1 117.62(11) . .
Si2 N2 Si1 121.16(12) . .
C1 N1 Ni1 127.25(17) . .
C4 N1 Ni1 126.20(16) . .
C4 N1 C1 106.4(2) . .
Si4 N4 Ni2 116.93(11) . .
Si4 N4 Si3 120.21(11) . .
Si3 N4 Ni2 122.86(12) . .
P4 C61 H61 106.2 . .
C66 C61 P4 110.26(17) . .
C66 C61 H61 106.2 . .
C66 C61 C62 109.4(2) . .
C62 C61 P4 117.81(18) . .
C62 C61 H61 106.2 . .
P3 C41 H41A 110.5 . .
P3 C41 H41B 110.5 . .
H41A C41 H41B 108.7 . .
C37 C41 P3 106.09(17) . .
C37 C41 H41A 110.5 . .
C37 C41 H41B 110.5 . .
P2 C18 H18A 110.7 . .
P2 C18 H18B 110.7 . .
H18A C18 H18B 108.8 . .
C4 C18 P2 105.27(17) . .
C4 C18 H18A 110.7 . .
C4 C18 H18B 110.7 . .
N3 C37 C41 117.0(2) . .
C38 C37 N3 109.6(2) . .
C38 C37 C41 133.3(2) . .
P3 C42 H42 106.6 . .
C43 C42 P3 110.17(17) . .
C43 C42 H42 106.6 . .
C47 C42 P3 116.60(17) . .
C47 C42 H42 106.6 . .
C47 C42 C43 109.8(2) . .
N3 C40 C54 117.4(2) . .
C39 C40 N3 109.8(2) . .
C39 C40 C54 132.8(2) . .
N1 C1 C5 116.4(2) . .
C2 C1 N1 109.8(2) . .
C2 C1 C5 133.7(2) . .
N1 C4 C18 116.1(2) . .
C3 C4 N1 109.7(2) . .
C3 C4 C18 134.2(2) . .
P1 C5 H5A 110.8 . .
P1 C5 H5B 110.8 . .
C1 C5 P1 104.87(16) . .
C1 C5 H5A 110.8 . .
C1 C5 H5B 110.8 . .
H5A C5 H5B 108.8 . .
P4 C54 H54A 110.6 . .
P4 C54 H54B 110.6 . .
C40 C54 P4 105.47(16) . .
C40 C54 H54A 110.6 . .
C40 C54 H54B 110.6 . .
H54A C54 H54B 108.8 . .
P1 C6 H6 106.8 . .
C11 C6 P1 110.64(18) . .
C11 C6 H6 106.8 . .
C11 C6 C7 108.9(2) . .
C7 C6 P1 116.42(17) . .
C7 C6 H6 106.8 . .
P3 C48 H48 105.2 . .
C53 C48 P3 112.33(17) . .
C53 C48 H48 105.2 . .
C53 C48 C49 110.8(2) . .
C49 C48 P3 116.94(17) . .
C49 C48 H48 105.2 . .
P2 C19 H19 104.7 . .
C20 C19 P2 113.64(17) . .
C20 C19 H19 104.7 . .
C20 C19 C24 110.8(2) . .
C24 C19 P2 116.95(17) . .
C24 C19 H19 104.7 . .
C4 C3 H3 126.5 . .
C4 C3 C2 107.0(2) . .
C2 C3 H3 126.5 . .
Si3 C69 H69A 109.5 . .
Si3 C69 H69B 109.5 . .
Si3 C69 H69C 109.5 . .
H69A C69 H69B 109.5 . .
H69A C69 H69C 109.5 . .
H69B C69 H69C 109.5 . .
C61 C66 H66A 109.5 . .
C61 C66 H66B 109.5 . .
C61 C66 C65 110.5(2) . .
H66A C66 H66B 108.1 . .
C65 C66 H66A 109.5 . .
C65 C66 H66B 109.5 . .
P2 C25 H25 106.5 . .
C30 C25 P2 110.92(18) . .
C30 C25 H25 106.5 . .
C26 C25 P2 116.03(18) . .
C26 C25 H25 106.5 . .
C26 C25 C30 109.9(2) . .
C6 C11 H11A 109.3 . .
C6 C11 H11B 109.3 . .
H11A C11 H11B 108.0 . .
C10 C11 C6 111.6(2) . .
C10 C11 H11A 109.3 . .
C10 C11 H11B 109.3 . .
C37 C38 H38A 110.3 . .
C37 C38 H38B 110.3 . .
C37 C38 C39 107.0(2) . .
H38A C38 H38B 108.6 . .
C39 C38 H38A 110.3 . .
C39 C38 H38B 110.3 . .
C6 C7 H7A 109.5 . .
C6 C7 H7B 109.5 . .
H7A C7 H7B 108.1 . .
C8 C7 C6 110.7(2) . .
C8 C7 H7A 109.5 . .
C8 C7 H7B 109.5 . .
P4 C55 H55 105.4 . .
C60 C55 P4 111.80(17) . .
C60 C55 H55 105.4 . .
C60 C55 C56 111.3(2) . .
C56 C55 P4 116.48(18) . .
C56 C55 H55 105.4 . .
Si3 C67 H67A 109.5 . .
Si3 C67 H67B 109.5 . .
Si3 C67 H67C 109.5 . .
H67A C67 H67B 109.5 . .
H67A C67 H67C 109.5 . .
H67B C67 H67C 109.5 . .
P1 C12 H12 105.9 . .
C13 C12 P1 113.07(18) . .
C13 C12 H12 105.9 . .
C13 C12 C17 109.7(2) . .
C17 C12 P1 115.59(18) . .
C17 C12 H12 105.9 . .
C1 C2 C3 107.0(2) . .
C1 C2 H2 126.5 . .
C3 C2 H2 126.5 . .
C42 C43 H43A 109.5 . .
C42 C43 H43B 109.5 . .
H43A C43 H43B 108.1 . .
C44 C43 C42 110.7(2) . .
C44 C43 H43A 109.5 . .
C44 C43 H43B 109.5 . .
Si1 C31 H31A 109.5 . .
Si1 C31 H31B 109.5 . .
Si1 C31 H31C 109.5 . .
H31A C31 H31B 109.5 . .
H31A C31 H31C 109.5 . .
H31B C31 H31C 109.5 . .
Si3 C68 H68A 109.5 . .
Si3 C68 H68B 109.5 . .
Si3 C68 H68C 109.5 . .
H68A C68 H68B 109.5 . .
H68A C68 H68C 109.5 . .
H68B C68 H68C 109.5 . .
Si1 C32 H32A 109.5 . .
Si1 C32 H32B 109.5 . .
Si1 C32 H32C 109.5 . .
H32A C32 H32B 109.5 . .
H32A C32 H32C 109.5 . .
H32B C32 H32C 109.5 . .
C12 C13 H13A 109.6 . .
C12 C13 H13B 109.6 . .
C12 C13 C14 110.4(2) . .
H13A C13 H13B 108.1 . .
C14 C13 H13A 109.6 . .
C14 C13 H13B 109.6 . .
C48 C53 H53A 109.5 . .
C48 C53 H53B 109.5 . .
C48 C53 C52 110.6(2) . .
H53A C53 H53B 108.1 . .
C52 C53 H53A 109.5 . .
C52 C53 H53B 109.5 . .
Si1 C33 H33A 109.5 . .
Si1 C33 H33B 109.5 . .
Si1 C33 H33C 109.5 . .
H33A C33 H33B 109.5 . .
H33A C33 H33C 109.5 . .
H33B C33 H33C 109.5 . .
C61 C62 H62A 109.5 . .
C61 C62 H62B 109.5 . .
H62A C62 H62B 108.0 . .
C63 C62 C61 110.9(2) . .
C63 C62 H62A 109.5 . .
C63 C62 H62B 109.5 . .
Si4 C71 H71A 109.5 . .
Si4 C71 H71B 109.5 . .
Si4 C71 H71C 109.5 . .
H71A C71 H71B 109.5 . .
H71A C71 H71C 109.5 . .
H71B C71 H71C 109.5 . .
C43 C44 H44A 109.4 . .
C43 C44 H44B 109.4 . .
H44A C44 H44B 108.0 . .
C45 C44 C43 111.3(2) . .
C45 C44 H44A 109.4 . .
C45 C44 H44B 109.4 . .
C55 C60 H60A 109.5 . .
C55 C60 H60B 109.5 . .
C55 C60 C59 110.8(2) . .
H60A C60 H60B 108.1 . .
C59 C60 H60A 109.5 . .
C59 C60 H60B 109.5 . .
C11 C10 H10A 109.2 . .
C11 C10 H10B 109.2 . .
H10A C10 H10B 107.9 . .
C9 C10 C11 111.9(2) . .
C9 C10 H10A 109.2 . .
C9 C10 H10B 109.2 . .
C40 C39 C38 106.8(2) . .
C40 C39 H39 126.6 . .
C38 C39 H39 126.6 . .
C10 C9 H9A 109.4 . .
C10 C9 H9B 109.4 . .
C10 C9 C8 111.2(2) . .
H9A C9 H9B 108.0 . .
C8 C9 H9A 109.4 . .
C8 C9 H9B 109.4 . .
Si4 C70 H70A 109.5 . .
Si4 C70 H70B 109.5 . .
Si4 C70 H70C 109.5 . .
H70A C70 H70B 109.5 . .
H70A C70 H70C 109.5 . .
H70B C70 H70C 109.5 . .
C12 C17 H17A 109.5 . .
C12 C17 H17B 109.5 . .
H17A C17 H17B 108.1 . .
C16 C17 C12 110.6(2) . .
C16 C17 H17A 109.5 . .
C16 C17 H17B 109.5 . .
C48 C49 H49A 109.8 . .
C48 C49 H49B 109.8 . .
H49A C49 H49B 108.2 . .
C50 C49 C48 109.6(2) . .
C50 C49 H49A 109.8 . .
C50 C49 H49B 109.8 . .
C42 C47 H47A 109.4 . .
C42 C47 H47B 109.4 . .
H47A C47 H47B 108.0 . .
C46 C47 C42 111.4(2) . .
C46 C47 H47A 109.4 . .
C46 C47 H47B 109.4 . .
C17 C16 H16A 109.3 . .
C17 C16 H16B 109.3 . .
H16A C16 H16B 107.9 . .
C15 C16 C17 111.7(2) . .
C15 C16 H16A 109.3 . .
C15 C16 H16B 109.3 . .
C66 C65 H65A 109.4 . .
C66 C65 H65B 109.4 . .
H65A C65 H65B 108.0 . .
C64 C65 C66 111.1(2) . .
C64 C65 H65A 109.4 . .
C64 C65 H65B 109.4 . .
C19 C20 H20A 109.6 . .
C19 C20 H20B 109.6 . .
C19 C20 C21 110.4(2) . .
H20A C20 H20B 108.1 . .
C21 C20 H20A 109.6 . .
C21 C20 H20B 109.6 . .
Si2 C36 H36A 109.5 . .
Si2 C36 H36B 109.5 . .
Si2 C36 H36C 109.5 . .
H36A C36 H36B 109.5 . .
H36A C36 H36C 109.5 . .
H36B C36 H36C 109.5 . .
H51A C51 H51B 108.1 . .
C52 C51 H51A 109.5 . .
C52 C51 H51B 109.5 . .
C50 C51 H51A 109.5 . .
C50 C51 H51B 109.5 . .
C50 C51 C52 110.8(2) . .
C7 C8 H8A 109.4 . .
C7 C8 H8B 109.4 . .
C9 C8 C7 111.1(2) . .
C9 C8 H8A 109.4 . .
C9 C8 H8B 109.4 . .
H8A C8 H8B 108.0 . .
C53 C52 H52A 109.4 . .
C53 C52 H52B 109.4 . .
C51 C52 C53 111.3(2) . .
C51 C52 H52A 109.4 . .
C51 C52 H52B 109.4 . .
H52A C52 H52B 108.0 . .
Si4 C72 H72A 109.5 . .
Si4 C72 H72B 109.5 . .
Si4 C72 H72C 109.5 . .
H72A C72 H72B 109.5 . .
H72A C72 H72C 109.5 . .
H72B C72 H72C 109.5 . .
C62 C63 H63A 109.1 . .
C62 C63 H63B 109.1 . .
H63A C63 H63B 107.9 . .
C64 C63 C62 112.3(2) . .
C64 C63 H63A 109.1 . .
C64 C63 H63B 109.1 . .
C13 C14 H14A 109.5 . .
C13 C14 H14B 109.5 . .
H14A C14 H14B 108.1 . .
C15 C14 C13 110.5(2) . .
C15 C14 H14A 109.5 . .
C15 C14 H14B 109.5 . .
H57A C57 H57B 107.9 . .
C56 C57 H57A 109.2 . .
C56 C57 H57B 109.2 . .
C58 C57 H57A 109.2 . .
C58 C57 H57B 109.2 . .
C58 C57 C56 112.2(2) . .
C19 C24 H24A 109.8 . .
C19 C24 H24B 109.8 . .
H24A C24 H24B 108.2 . .
C23 C24 C19 109.4(2) . .
C23 C24 H24A 109.8 . .
C23 C24 H24B 109.8 . .
Si2 C34 H34A 109.5 . .
Si2 C34 H34B 109.5 . .
Si2 C34 H34C 109.5 . .
H34A C34 H34B 109.5 . .
H34A C34 H34C 109.5 . .
H34B C34 H34C 109.5 . .
C65 C64 C63 110.3(2) . .
C65 C64 H64A 109.6 . .
C65 C64 H64B 109.6 . .
C63 C64 H64A 109.6 . .
C63 C64 H64B 109.6 . .
H64A C64 H64B 108.1 . .
C49 C50 H50A 109.3 . .
C49 C50 H50B 109.3 . .
C51 C50 C49 111.8(2) . .
C51 C50 H50A 109.3 . .
C51 C50 H50B 109.3 . .
H50A C50 H50B 107.9 . .
C44 C45 H45A 109.5 . .
C44 C45 H45B 109.5 . .
C44 C45 C46 110.8(2) . .
H45A C45 H45B 108.1 . .
C46 C45 H45A 109.5 . .
C46 C45 H45B 109.5 . .
C60 C59 H59A 109.5 . .
C60 C59 H59B 109.5 . .
H59A C59 H59B 108.1 . .
C58 C59 C60 110.6(2) . .
C58 C59 H59A 109.5 . .
C58 C59 H59B 109.5 . .
H22A C22 H22B 108.1 . .
C21 C22 H22A 109.6 . .
C21 C22 H22B 109.6 . .
C23 C22 H22A 109.6 . .
C23 C22 H22B 109.6 . .
C23 C22 C21 110.2(2) . .
C55 C56 H56A 109.5 . .
C55 C56 H56B 109.5 . .
C57 C56 C55 110.6(2) . .
C57 C56 H56A 109.5 . .
C57 C56 H56B 109.5 . .
H56A C56 H56B 108.1 . .
C47 C46 H46A 109.1 . .
C47 C46 H46B 109.1 . .
C45 C46 C47 112.5(2) . .
C45 C46 H46A 109.1 . .
C45 C46 H46B 109.1 . .
H46A C46 H46B 107.8 . .
C20 C21 H21A 109.3 . .
C20 C21 H21B 109.3 . .
C22 C21 C20 111.7(2) . .
C22 C21 H21A 109.3 . .
C22 C21 H21B 109.3 . .
H21A C21 H21B 107.9 . .
H75A C75 H75B 107.8 . .
C76 C75 H75A 108.9 . .
C76 C75 H75B 108.9 . .
C74 C75 H75A 108.9 . .
C74 C75 H75B 108.9 . .
C74 C75 C76 113.2(3) . .
C16 C15 C14 111.5(2) . .
C16 C15 H15A 109.3 . .
C16 C15 H15B 109.3 . .
C14 C15 H15A 109.3 . .
C14 C15 H15B 109.3 . .
H15A C15 H15B 108.0 . .
Si2 C35 H35A 109.5 . .
Si2 C35 H35B 109.5 . .
Si2 C35 H35C 109.5 . .
H35A C35 H35B 109.5 . .
H35A C35 H35C 109.5 . .
H35B C35 H35C 109.5 . .
H78A C78 H78B 107.6 . .
C79 C78 H78A 108.7 . .
C79 C78 H78B 108.7 . .
C79 C78 C77 114.1(3) . .
C77 C78 H78A 108.7 . .
C77 C78 H78B 108.7 . .
C24 C23 H23A 109.2 . .
C24 C23 H23B 109.2 . .
C22 C23 C24 112.0(2) . .
C22 C23 H23A 109.2 . .
C22 C23 H23B 109.2 . .
H23A C23 H23B 107.9 . .
C57 C58 H58A 109.5 . .
C57 C58 H58B 109.5 . .
C59 C58 C57 110.6(2) . .
C59 C58 H58A 109.5 . .
C59 C58 H58B 109.5 . .
H58A C58 H58B 108.1 . .
C25 C30 H30A 109.5 . .
C25 C30 H30B 109.5 . .
C25 C30 C29 110.7(2) . .
H30A C30 H30B 108.1 . .
C29 C30 H30A 109.5 . .
C29 C30 H30B 109.5 . .
H27A C27 H27B 107.9 . .
C26 C27 H27A 109.1 . .
C26 C27 H27B 109.1 . .
C28 C27 H27A 109.1 . .
C28 C27 H27B 109.1 . .
C28 C27 C26 112.4(3) . .
C78 C79 H79A 109.5 . .
C78 C79 H79B 109.5 . .
C78 C79 H79C 109.5 . .
H79A C79 H79B 109.5 . .
H79A C79 H79C 109.5 . .
H79B C79 H79C 109.5 . .
C75 C76 H76A 108.3 . .
C75 C76 H76B 108.3 . .
H76A C76 H76B 107.4 . .
C77 C76 C75 116.0(3) . .
C77 C76 H76A 108.3 . .
C77 C76 H76B 108.3 . .
C75 C74 H74A 108.7 . .
C75 C74 H74B 108.7 . .
C75 C74 C73 114.2(3) . .
H74A C74 H74B 107.6 . .
C73 C74 H74A 108.7 . .
C73 C74 H74B 108.7 . .
C78 C77 H77A 108.6 . .
C78 C77 H77B 108.6 . .
C76 C77 C78 114.5(3) . .
C76 C77 H77A 108.6 . .
C76 C77 H77B 108.6 . .
H77A C77 H77B 107.6 . .
C25 C26 C27 111.9(2) . .
C25 C26 H26A 109.2 . .
C25 C26 H26B 109.2 . .
C27 C26 H26A 109.2 . .
C27 C26 H26B 109.2 . .
H26A C26 H26B 107.9 . .
C30 C29 H29A 109.2 . .
C30 C29 H29B 109.2 . .
H29A C29 H29B 107.9 . .
C28 C29 C30 111.9(3) . .
C28 C29 H29A 109.2 . .
C28 C29 H29B 109.2 . .
C74 C73 H73A 109.5 . .
C74 C73 H73B 109.5 . .
C74 C73 H73C 109.5 . .
H73A C73 H73B 109.5 . .
H73A C73 H73C 109.5 . .
H73B C73 H73C 109.5 . .
C27 C28 H28A 109.5 . .
C27 C28 H28B 109.5 . .
C29 C28 C27 110.9(3) . .
C29 C28 H28A 109.5 . .
C29 C28 H28B 109.5 . .
H28A C28 H28B 108.0 . .

loop_
_geom_bond_atom_site_label_1
_geom_bond_atom_site_label_2
_geom_bond_distance
_geom_bond_site_symmetry_2
Ni1 P1 2.3229(8) .
Ni1 P2 2.2941(8) .
Ni1 N2 1.984(2) .
Ni1 N1 1.923(2) .
Ni2 P3 2.2946(8) .
Ni2 P4 2.2887(8) .
Ni2 N3 1.926(2) .
Ni2 N4 1.990(2) .
P1 C5 1.862(2) .
P1 C6 1.888(3) .
P1 C12 1.869(3) .
P2 C18 1.851(2) .
P2 C19 1.875(2) .
P2 C25 1.886(3) .
P3 C41 1.858(2) .
P3 C42 1.879(3) .
P3 C48 1.874(2) .
P4 C61 1.876(3) .
P4 C54 1.863(2) .
P4 C55 1.878(3) .
Si1 N2 1.741(2) .
Si1 C31 1.910(3) .
Si1 C32 1.914(3) .
Si1 C33 1.916(3) .
Si4 N4 1.741(2) .
Si4 C71 1.909(3) .
Si4 C70 1.915(3) .
Si4 C72 1.910(3) .
Si3 N4 1.746(2) .
Si3 C69 1.915(3) .
Si3 C67 1.916(3) .
Si3 C68 1.901(3) .
Si2 N2 1.736(2) .
Si2 C36 1.901(3) .
Si2 C34 1.914(3) .
Si2 C35 1.908(3) .
N3 C37 1.398(3) .
N3 C40 1.403(3) .
N1 C1 1.404(3) .
N1 C4 1.401(3) .
C61 H61 0.9800 .
C61 C66 1.554(4) .
C61 C62 1.559(4) .
C41 H41A 0.9700 .
C41 H41B 0.9700 .
C41 C37 1.504(3) .
C18 H18A 0.9700 .
C18 H18B 0.9700 .
C18 C4 1.508(3) .
C37 C38 1.397(3) .
C42 H42 0.9800 .
C42 C43 1.560(3) .
C42 C47 1.555(3) .
C40 C54 1.511(4) .
C40 C39 1.394(4) .
C1 C5 1.517(4) .
C1 C2 1.391(4) .
C4 C3 1.395(3) .
C5 H5A 0.9700 .
C5 H5B 0.9700 .
C54 H54A 0.9700 .
C54 H54B 0.9700 .
C6 H6 0.9800 .
C6 C11 1.549(4) .
C6 C7 1.564(3) .
C48 H48 0.9800 .
C48 C53 1.551(3) .
C48 C49 1.559(4) .
C19 H19 0.9800 .
C19 C20 1.543(3) .
C19 C24 1.561(4) .
C3 H3 0.9300 .
C3 C2 1.431(4) .
C69 H69A 0.9600 .
C69 H69B 0.9600 .
C69 H69C 0.9600 .
C66 H66A 0.9700 .
C66 H66B 0.9700 .
C66 C65 1.555(4) .
C25 H25 0.9800 .
C25 C30 1.550(4) .
C25 C26 1.549(4) .
C11 H11A 0.9700 .
C11 H11B 0.9700 .
C11 C10 1.545(4) .
C38 H38A 0.9700 .
C38 H38B 0.9700 .
C38 C39 1.437(4) .
C7 H7A 0.9700 .
C7 H7B 0.9700 .
C7 C8 1.552(4) .
C55 H55 0.9800 .
C55 C60 1.547(4) .
C55 C56 1.561(3) .
C67 H67A 0.9600 .
C67 H67B 0.9600 .
C67 H67C 0.9600 .
C12 H12 0.9800 .
C12 C13 1.545(4) .
C12 C17 1.563(4) .
C2 H2 0.9300 .
C43 H43A 0.9700 .
C43 H43B 0.9700 .
C43 C44 1.554(4) .
C31 H31A 0.9600 .
C31 H31B 0.9600 .
C31 H31C 0.9600 .
C68 H68A 0.9600 .
C68 H68B 0.9600 .
C68 H68C 0.9600 .
C32 H32A 0.9600 .
C32 H32B 0.9600 .
C32 H32C 0.9600 .
C13 H13A 0.9700 .
C13 H13B 0.9700 .
C13 C14 1.551(4) .
C53 H53A 0.9700 .
C53 H53B 0.9700 .
C53 C52 1.553(3) .
C33 H33A 0.9600 .
C33 H33B 0.9600 .
C33 H33C 0.9600 .
C62 H62A 0.9700 .
C62 H62B 0.9700 .
C62 C63 1.554(4) .
C71 H71A 0.9600 .
C71 H71B 0.9600 .
C71 H71C 0.9600 .
C44 H44A 0.9700 .
C44 H44B 0.9700 .
C44 C45 1.531(4) .
C60 H60A 0.9700 .
C60 H60B 0.9700 .
C60 C59 1.548(4) .
C10 H10A 0.9700 .
C10 H10B 0.9700 .
C10 C9 1.542(4) .
C39 H39 0.9300 .
C9 H9A 0.9700 .
C9 H9B 0.9700 .
C9 C8 1.551(4) .
C70 H70A 0.9600 .
C70 H70B 0.9600 .
C70 H70C 0.9600 .
C17 H17A 0.9700 .
C17 H17B 0.9700 .
C17 C16 1.548(4) .
C49 H49A 0.9700 .
C49 H49B 0.9700 .
C49 C50 1.557(3) .
C47 H47A 0.9700 .
C47 H47B 0.9700 .
C47 C46 1.548(4) .
C16 H16A 0.9700 .
C16 H16B 0.9700 .
C16 C15 1.534(4) .
C65 H65A 0.9700 .
C65 H65B 0.9700 .
C65 C64 1.539(4) .
C20 H20A 0.9700 .
C20 H20B 0.9700 .
C20 C21 1.554(4) .
C36 H36A 0.9600 .
C36 H36B 0.9600 .
C36 H36C 0.9600 .
C51 H51A 0.9700 .
C51 H51B 0.9700 .
C51 C52 1.548(4) .
C51 C50 1.539(4) .
C8 H8A 0.9700 .
C8 H8B 0.9700 .
C52 H52A 0.9700 .
C52 H52B 0.9700 .
C72 H72A 0.9600 .
C72 H72B 0.9600 .
C72 H72C 0.9600 .
C63 H63A 0.9700 .
C63 H63B 0.9700 .
C63 C64 1.544(4) .
C14 H14A 0.9700 .
C14 H14B 0.9700 .
C14 C15 1.550(4) .
C57 H57A 0.9700 .
C57 H57B 0.9700 .
C57 C56 1.546(4) .
C57 C58 1.544(4) .
C24 H24A 0.9700 .
C24 H24B 0.9700 .
C24 C23 1.556(4) .
C34 H34A 0.9600 .
C34 H34B 0.9600 .
C34 H34C 0.9600 .
C64 H64A 0.9700 .
C64 H64B 0.9700 .
C50 H50A 0.9700 .
C50 H50B 0.9700 .
C45 H45A 0.9700 .
C45 H45B 0.9700 .
C45 C46 1.542(4) .
C59 H59A 0.9700 .
C59 H59B 0.9700 .
C59 C58 1.544(4) .
C22 H22A 0.9700 .
C22 H22B 0.9700 .
C22 C21 1.543(4) .
C22 C23 1.539(4) .
C56 H56A 0.9700 .
C56 H56B 0.9700 .
C46 H46A 0.9700 .
C46 H46B 0.9700 .
C21 H21A 0.9700 .
C21 H21B 0.9700 .
C75 H75A 0.9700 .
C75 H75B 0.9700 .
C75 C76 1.542(4) .
C75 C74 1.534(5) .
C15 H15A 0.9700 .
C15 H15B 0.9700 .
C35 H35A 0.9600 .
C35 H35B 0.9600 .
C35 H35C 0.9600 .
C78 H78A 0.9700 .
C78 H78B 0.9700 .
C78 C79 1.533(5) .
C78 C77 1.537(4) .
C23 H23A 0.9700 .
C23 H23B 0.9700 .
C58 H58A 0.9700 .
C58 H58B 0.9700 .
C30 H30A 0.9700 .
C30 H30B 0.9700 .
C30 C29 1.552(4) .
C27 H27A 0.9700 .
C27 H27B 0.9700 .
C27 C26 1.553(4) .
C27 C28 1.541(5) .
C79 H79A 0.9600 .
C79 H79B 0.9600 .
C79 H79C 0.9600 .
C76 H76A 0.9700 .
C76 H76B 0.9700 .
C76 C77 1.535(5) .
C74 H74A 0.9700 .
C74 H74B 0.9700 .
C74 C73 1.534(5) .
C77 H77A 0.9700 .
C77 H77B 0.9700 .
C26 H26A 0.9700 .
C26 H26B 0.9700 .
C29 H29A 0.9700 .
C29 H29B 0.9700 .
C29 C28 1.523(5) .
C73 H73A 0.9600 .
C73 H73B 0.9600 .
C73 H73C 0.9600 .
C28 H28A 0.9700 .
C28 H28B 0.9700 .

loop_
_geom_torsion_atom_site_label_1
_geom_torsion_atom_site_label_2
_geom_torsion_atom_site_label_3
_geom_torsion_atom_site_label_4
_geom_torsion
_geom_torsion_site_symmetry_1
_geom_torsion_site_symmetry_2
_geom_torsion_site_symmetry_3
_geom_torsion_site_symmetry_4
Ni1 P1 C5 C1 -31.07(18) . . . .
Ni1 P1 C6 C11 11.01(19) . . . .
Ni1 P1 C6 C7 135.95(17) . . . .
Ni1 P1 C12 C13 62.0(2) . . . .
Ni1 P1 C12 C17 -170.47(15) . . . .
Ni1 P2 C18 C4 -32.48(17) . . . .
Ni1 P2 C19 C20 77.1(2) . . . .
Ni1 P2 C19 C24 -151.71(18) . . . .
Ni1 P2 C25 C30 35.6(2) . . . .
Ni1 P2 C25 C26 161.9(2) . . . .
Ni1 N1 C1 C5 3.4(3) . . . .
Ni1 N1 C1 C2 -176.40(18) . . . .
Ni1 N1 C4 C18 -3.6(3) . . . .
Ni1 N1 C4 C3 176.72(17) . . . .
Ni2 P3 C41 C37 26.30(18) . . . .
Ni2 P3 C42 C43 -42.88(19) . . . .
Ni2 P3 C42 C47 -168.85(16) . . . .
Ni2 P3 C48 C53 -81.4(2) . . . .
Ni2 P3 C48 C49 148.88(17) . . . .
Ni2 P4 C61 C66 -40.81(18) . . . .
Ni2 P4 C61 C62 -167.32(16) . . . .
Ni2 P4 C54 C40 25.50(18) . . . .
Ni2 P4 C55 C60 -78.4(2) . . . .
Ni2 P4 C55 C56 152.01(16) . . . .
Ni2 N3 C37 C41 3.1(3) . . . .
Ni2 N3 C37 C38 -179.92(17) . . . .
Ni2 N3 C40 C54 1.7(3) . . . .
Ni2 N3 C40 C39 -179.77(17) . . . .
P1 C6 C11 C10 -173.30(17) . . . .
P1 C6 C7 C8 175.71(17) . . . .
P1 C12 C13 C14 -170.36(19) . . . .
P1 C12 C17 C16 173.24(19) . . . .
P2 C18 C4 N1 26.0(3) . . . .
P2 C18 C4 C3 -154.4(3) . . . .
P2 C19 C20 C21 -168.7(2) . . . .
P2 C19 C24 C23 170.3(2) . . . .
P2 C25 C30 C29 -173.7(3) . . . .
P2 C25 C26 C27 178.5(2) . . . .
P3 C41 C37 N3 -21.2(3) . . . .
P3 C41 C37 C38 162.7(3) . . . .
P3 C42 C43 C44 173.4(2) . . . .
P3 C42 C47 C46 -178.72(18) . . . .
P3 C48 C53 C52 169.75(19) . . . .
P3 C48 C49 C50 -172.25(19) . . . .
P4 C61 C66 C65 170.64(17) . . . .
P4 C61 C62 C63 -176.71(18) . . . .
P4 C55 C60 C59 171.5(2) . . . .
P4 C55 C56 C57 -176.1(2) . . . .
N3 C37 C38 C39 -0.6(3) . . . .
N3 C40 C54 P4 -19.7(3) . . . .
N3 C40 C39 C38 -0.2(3) . . . .
N1 C1 C5 P1 21.5(3) . . . .
N1 C1 C2 C3 -0.1(3) . . . .
N1 C4 C3 C2 -0.6(3) . . . .
C61 P4 C54 C40 -87.72(19) . . . .
C61 P4 C55 C60 50.9(2) . . . .
C61 P4 C55 C56 -78.6(2) . . . .
C61 C66 C65 C64 59.0(3) . . . .
C61 C62 C63 C64 -55.4(3) . . . .
C41 P3 C42 C43 66.7(2) . . . .
C41 P3 C42 C47 -59.2(2) . . . .
C41 P3 C48 C53 163.60(19) . . . .
C41 P3 C48 C49 33.9(2) . . . .
C41 C37 C38 C39 175.7(3) . . . .
C18 P2 C19 C20 -169.55(19) . . . .
C18 P2 C19 C24 -38.4(2) . . . .
C18 P2 C25 C30 -73.2(2) . . . .
C18 P2 C25 C26 53.1(2) . . . .
C18 C4 C3 C2 179.8(3) . . . .
C37 N3 C40 C54 -178.7(2) . . . .
C37 N3 C40 C39 -0.2(3) . . . .
C37 C38 C39 C40 0.5(3) . . . .
C42 P3 C41 C37 -89.64(19) . . . .
C42 P3 C48 C53 51.4(2) . . . .
C42 P3 C48 C49 -78.3(2) . . . .
C42 C43 C44 C45 57.9(3) . . . .
C42 C47 C46 C45 -54.6(3) . . . .
C40 N3 C37 C41 -176.5(2) . . . .
C40 N3 C37 C38 0.5(3) . . . .
C1 N1 C4 C18 -179.8(2) . . . .
C1 N1 C4 C3 0.5(3) . . . .
C4 N1 C1 C5 179.5(2) . . . .
C4 N1 C1 C2 -0.2(3) . . . .
C4 C3 C2 C1 0.4(3) . . . .
C5 P1 C6 C11 -98.23(18) . . . .
C5 P1 C6 C7 26.7(2) . . . .
C5 P1 C12 C13 176.59(19) . . . .
C5 P1 C12 C17 -55.9(2) . . . .
C5 C1 C2 C3 -179.8(3) . . . .
C54 P4 C61 C66 68.94(19) . . . .
C54 P4 C61 C62 -57.6(2) . . . .
C54 P4 C55 C60 164.61(19) . . . .
C54 P4 C55 C56 35.0(2) . . . .
C54 C40 C39 C38 178.1(3) . . . .
C6 P1 C5 C1 84.42(19) . . . .
C6 P1 C12 C13 -71.4(2) . . . .
C6 P1 C12 C17 56.2(2) . . . .
C6 C11 C10 C9 -56.0(3) . . . .
C6 C7 C8 C9 57.5(3) . . . .
C48 P3 C41 C37 155.44(17) . . . .
C48 P3 C42 C43 178.23(18) . . . .
C48 P3 C42 C47 52.3(2) . . . .
C48 C53 C52 C51 56.2(3) . . . .
C48 C49 C50 C51 -56.9(3) . . . .
C19 P2 C18 C4 -161.98(17) . . . .
C19 P2 C25 C30 176.2(2) . . . .
C19 P2 C25 C26 -57.5(2) . . . .
C19 C20 C21 C22 -56.6(3) . . . .
C19 C24 C23 C22 57.1(3) . . . .
C69 Si3 N4 Ni2 140.55(13) . . . .
C69 Si3 N4 Si4 -38.84(18) . . . .
C66 C61 C62 C63 56.4(3) . . . .
C66 C65 C64 C63 -56.2(3) . . . .
C25 P2 C18 C4 83.44(18) . . . .
C25 P2 C19 C20 -56.9(2) . . . .
C25 P2 C19 C24 74.2(2) . . . .
C25 C30 C29 C28 -58.0(4) . . . .
C11 C6 C7 C8 -58.4(3) . . . .
C11 C10 C9 C8 53.5(3) . . . .
C7 C6 C11 C10 57.6(3) . . . .
C55 P4 C61 C66 -179.40(16) . . . .
C55 P4 C61 C62 54.1(2) . . . .
C55 P4 C54 C40 157.41(18) . . . .
C55 C60 C59 C58 57.8(3) . . . .
C67 Si3 N4 Ni2 -100.88(15) . . . .
C67 Si3 N4 Si4 79.72(17) . . . .
C12 P1 C5 C1 -163.49(17) . . . .
C12 P1 C6 C11 152.89(17) . . . .
C12 P1 C6 C7 -82.2(2) . . . .
C12 C13 C14 C15 -58.1(3) . . . .
C12 C17 C16 C15 55.5(3) . . . .
C2 C1 C5 P1 -158.8(3) . . . .
C43 C42 C47 C46 55.1(3) . . . .
C43 C44 C45 C46 -55.9(3) . . . .
C31 Si1 N2 Ni1 90.76(16) . . . .
C31 Si1 N2 Si2 -86.44(17) . . . .
C68 Si3 N4 Ni2 18.88(18) . . . .
C68 Si3 N4 Si4 -160.51(14) . . . .
C32 Si1 N2 Ni1 -148.99(13) . . . .
C32 Si1 N2 Si2 33.81(18) . . . .
C13 C12 C17 C16 -57.5(3) . . . .
C13 C14 C15 C16 55.5(3) . . . .
C53 C48 C49 C50 57.3(3) . . . .
C33 Si1 N2 Ni1 -29.00(18) . . . .
C33 Si1 N2 Si2 153.81(14) . . . .
C62 C61 C66 C65 -58.3(3) . . . .
C62 C63 C64 C65 54.8(3) . . . .
C71 Si4 N4 Ni2 140.88(13) . . . .
C71 Si4 N4 Si3 -39.69(18) . . . .
C44 C45 C46 C47 54.4(3) . . . .
C60 C55 C56 C57 54.1(3) . . . .
C60 C59 C58 C57 -57.3(3) . . . .
C10 C9 C8 C7 -54.5(3) . . . .
C39 C40 C54 P4 162.2(3) . . . .
C70 Si4 N4 Ni2 -100.86(14) . . . .
C70 Si4 N4 Si3 78.57(16) . . . .
C17 C12 C13 C14 59.1(3) . . . .
C17 C16 C15 C14 -54.6(3) . . . .
C49 C48 C53 C52 -57.4(3) . . . .
C47 C42 C43 C44 -56.8(3) . . . .
C20 C19 C24 C23 -57.2(3) . . . .
C36 Si2 N2 Ni1 99.84(15) . . . .
C36 Si2 N2 Si1 -82.87(17) . . . .
C52 C51 C50 C49 56.2(3) . . . .
C72 Si4 N4 Ni2 19.51(18) . . . .
C72 Si4 N4 Si3 -161.07(15) . . . .
C24 C19 C20 C21 57.3(3) . . . .
C34 Si2 N2 Ni1 -140.60(13) . . . .
C34 Si2 N2 Si1 36.69(19) . . . .
C50 C51 C52 C53 -55.4(3) . . . .
C56 C55 C60 C59 -56.3(3) . . . .
C56 C57 C58 C59 56.0(3) . . . .
C21 C22 C23 C24 -56.4(3) . . . .
C75 C76 C77 C78 -179.1(2) . . . .
C35 Si2 N2 Ni1 -20.17(19) . . . .
C35 Si2 N2 Si1 157.12(16) . . . .
C23 C22 C21 C20 55.7(3) . . . .
C58 C57 C56 C55 -54.1(3) . . . .
C30 C25 C26 C27 -54.7(4) . . . .
C30 C29 C28 C27 55.5(4) . . . .
C79 C78 C77 C76 175.3(3) . . . .
C76 C75 C74 C73 176.5(3) . . . .
C74 C75 C76 C77 176.8(3) . . . .
C26 C25 C30 C29 56.6(4) . . . .
C26 C27 C28 C29 -53.1(4) . . . .
C28 C27 C26 C25 53.4(4) . . . .
